data_1523416
loop_
_publ_author_name
'Cordier, G.'
'Roehr, C.'

_publ_section_title
;
 Zur Kenntnis der ternaeren Aluminide Ba5 Cu1.9 Al3.1, Ba16 Ag7 Al27 und
 Ba3 Ag14.6 Al6.4
;
_journal_name_full 'Journal of the Less-Common Metals'
_journal_page_first 333
_journal_page_last 357
_journal_volume 170
_journal_year 1991
_chemical_formula_sum 'Al3.1 Ba5 Cu1.9'
_space_group_IT_number 160
_symmetry_space_group_name_Hall 'R 3 -2"'
_symmetry_space_group_name_H-M 'R 3 m :H'
_cell_angle_alpha 90
_cell_angle_beta 90
_cell_angle_gamma 120
_cell_formula_units_Z 3
_cell_length_a 6.14
_cell_length_b 6.14
_cell_length_c 37.281
_cell_volume 1217.180
_citation_journal_id_ASTM JCOMAH
_cod_data_source_file Cordier_JCOMAH_1991_862.cif
_cod_data_source_block Al3.1Ba5Cu1.9
_cod_original_cell_volume 1217.18
_cod_database_code 1523416

loop_
_symmetry_equiv_pos_as_xyz
x,y,z
-y,x-y,z
-x+y,-x,z
-y,-x,z
x,x-y,z
-x+y,y,z
x+2/3,y+1/3,z+1/3
-y+2/3,x-y+1/3,z+1/3
-x+y+2/3,-x+1/3,z+1/3
-y+2/3,-x+1/3,z+1/3
x+2/3,x-y+1/3,z+1/3
-x+y+2/3,y+1/3,z+1/3
x+1/3,y+2/3,z+2/3
-y+1/3,x-y+2/3,z+2/3
-x+y+1/3,-x+2/3,z+2/3
-y+1/3,-x+2/3,z+2/3
x+1/3,x-y+2/3,z+2/3
-x+y+1/3,y+2/3,z+2/3

loop_
_atom_site_label
_atom_site_type_symbol
_atom_site_fract_x
_atom_site_fract_y
_atom_site_fract_z
_atom_site_occupancy
_atom_site_U_iso_or_equiv
Al3 Al 0.8174 0.1826 0.2452 0.62 0.0
Ba5 Ba 0 0 0.6323 1 0.0
Cu3 Cu 0.8174 0.1826 0.2452 0.38 0.0
Ba1 Ba 0 0 0 1 0.0
Ba2 Ba 0 0 0.8165 1 0.0
Al1 Al 0 0 0.1947 0.62 0.0
Cu1 Cu 0 0 0.1947 0.38 0.0
Al2 Al 0 0 0.36 0.62 0.0
Ba4 Ba 0 0 0.1007 1 0.0
Ba3 Ba 0 0 0.5316 1 0.0
Cu2 Cu 0 0 0.36 0.38 0.0
